data_7111592
loop_
_publ_author_name
'Miller, Stuart R.'
'Heurtaux, Daniela'
'Baati, Tarek'
'Horcajada, Patricia'
'Gren\`eche, Jean-Marc'
'Serre, Christian'

_publ_section_title
;
 Biodegradable therapeutic MOFs for the delivery of bioactive molecules
;
_journal_issue 25
_journal_name_full 'Chemical Communications'
_journal_page_first 4526
_journal_page_last 4528
_journal_paper_doi 10.1039/c001181a
_journal_volume 46
_journal_year 2010
_chemical_formula_moiety 'C32 H23 Fe3 N5 O13 '
_chemical_formula_sum 'C32 H23 Fe3 N5 O13'
_chemical_formula_weight 853.10
_chemical_name_systematic
;
?
;
_space_group_IT_number 14
_symmetry_cell_setting monoclinic
_symmetry_space_group_name_Hall '-P 2ybc'
_symmetry_space_group_name_H-M 'P 1 21/c 1'
_atom_sites_solution_hydrogens geom
_atom_sites_solution_primary direct
_atom_sites_solution_secondary difmap
_audit_creation_method SHELXL-97
_audit_update_record
;
2010-01-14 # Formatted by publCIF
;
_cell_angle_alpha 90.00
_cell_angle_beta 122.479(8)
_cell_angle_gamma 90.00
_cell_formula_units_Z 4
_cell_length_a 11.064(2)
_cell_length_b 21.464(4)
_cell_length_c 19.613(3)
_cell_measurement_reflns_used 5987
_cell_measurement_temperature 293(2)
_cell_measurement_theta_max 20.79
_cell_measurement_theta_min 2.24
_cell_volume 3929.1(12)
_computing_cell_refinement 'Bruker XSCANS'
_computing_data_collection 'Bruker XSCANS'
_computing_data_reduction 'Bruker SHELXTL'
_computing_molecular_graphics 'Bruker SHELXTL'
_computing_publication_material 'Bruker SHELXTL'
_computing_structure_refinement 'Bruker SHELXTL'
_computing_structure_solution 'Bruker SHELXTL'
_diffrn_ambient_temperature 293(2)
_diffrn_detector_area_resol_mean -
_diffrn_measured_fraction_theta_full 0.998
_diffrn_measured_fraction_theta_max 0.990
_diffrn_measurement_device_type 'Bruker P4'
_diffrn_measurement_method '\w scans'
_diffrn_radiation_monochromator graphite
_diffrn_radiation_source 'sealed tube'
_diffrn_radiation_type MoK\a
_diffrn_radiation_wavelength 0.71073
_diffrn_reflns_av_R_equivalents 0.2721
_diffrn_reflns_av_sigmaI/netI 0.4520
_diffrn_reflns_limit_h_max 13
_diffrn_reflns_limit_h_min -15
_diffrn_reflns_limit_k_max 29
_diffrn_reflns_limit_k_min -17
_diffrn_reflns_limit_l_max 27
_diffrn_reflns_limit_l_min -26
_diffrn_reflns_number 29416
_diffrn_reflns_theta_full 25.00
_diffrn_reflns_theta_max 29.72
_diffrn_reflns_theta_min 1.55
_diffrn_standards_decay_% -
_diffrn_standards_interval_count -
_diffrn_standards_number -
_exptl_absorpt_coefficient_mu 1.156
_exptl_absorpt_correction_type none
_exptl_crystal_colour red
_exptl_crystal_density_diffrn 1.424
_exptl_crystal_density_meas 1.497
_exptl_crystal_density_method 'not measured'
_exptl_crystal_description block
_exptl_crystal_F_000 1710.93
_exptl_crystal_size_max 0.3
_exptl_crystal_size_mid 0.2
_exptl_crystal_size_min 0.1
_refine_diff_density_max 1.415
_refine_diff_density_min -0.923
_refine_diff_density_rms 0.176
_refine_ls_extinction_coef 0.0085(9)
_refine_ls_extinction_expression Fc^*^=kFc[1+0.001xFc^2^\l^3^/sin(2\q)]^-1/4^
_refine_ls_extinction_method SHELXL
_refine_ls_goodness_of_fit_ref 0.846
_refine_ls_hydrogen_treatment constr
_refine_ls_matrix_type full
_refine_ls_number_parameters 479
_refine_ls_number_reflns 11059
_refine_ls_number_restraints 0
_refine_ls_restrained_S_all 0.846
_refine_ls_R_factor_all 0.3186
_refine_ls_R_factor_gt 0.1038
_refine_ls_shift/su_max 0.009
_refine_ls_shift/su_mean 0.001
_refine_ls_structure_factor_coef Fsqd
_refine_ls_weighting_details 'calc w=1/[\s^2^(Fo^2^)+(0.1424P)^2^+0.0000P] where P=(Fo^2^+2Fc^2^)/3'
_refine_ls_weighting_scheme calc
_refine_ls_wR_factor_gt 0.2396
_refine_ls_wR_factor_ref 0.3275
_reflns_number_gt 2737
_reflns_number_total 11168
_reflns_threshold_expression >2\s(I)
_cod_data_source_file C001181Asup1.cif
_cod_data_source_block BioMIL-1
_cod_original_sg_symbol_H-M 'P 21/c'
_cod_original_formula_sum 'C32 H23 Fe3 N5 O13 '
_cod_database_code 7111592

loop_
_symmetry_equiv_pos_as_xyz
'x, y, z'
'-x, y+1/2, -z+1/2'
'-x, -y, -z'
'x, -y-1/2, z-1/2'

loop_
_atom_site_label
_atom_site_type_symbol
_atom_site_fract_x
_atom_site_fract_y
_atom_site_fract_z
_atom_site_U_iso_or_equiv
_atom_site_adp_type
_atom_site_occupancy
_atom_site_symmetry_multiplicity
_atom_site_calc_flag
_atom_site_refinement_flags
Fe1 Fe -0.48579(14) 0.25122(6) 0.00661(9) 0.0376(4) Uani 1 1 d .
Fe2 Fe -0.30633(15) 0.36980(6) 0.12088(9) 0.0393(4) Uani 1 1 d .
Fe3 Fe -0.29228(15) 0.23504(7) 0.20616(9) 0.0414(4) Uani 1 1 d .
O1 O -0.3616(7) 0.2874(3) 0.1090(4) 0.0433(17) Uani 1 1 d .
O2 O -0.6204(7) 0.3260(3) -0.0423(4) 0.053(2) Uani 1 1 d .
O3 O -0.3717(7) 0.2856(3) -0.0414(4) 0.0489(19) Uani 1 1 d .
O4 O -0.3890(7) 0.1679(3) 0.0222(4) 0.0495(19) Uani 1 1 d .
O5 O -0.6266(7) 0.2151(3) 0.0345(5) 0.0523(19) Uani 1 1 d .
O6 O -0.5054(7) 0.4059(3) 0.0412(4) 0.0462(18) Uani 1 1 d .
O7 O -0.2737(8) 0.3728(3) 0.0288(4) 0.055(2) Uani 1 1 d .
O8 O -1.0963(7) 0.1479(3) -0.3038(5) 0.058(2) Uani 1 1 d .
O9 O -0.3310(9) 0.3937(3) 0.2124(5) 0.060(2) Uani 1 1 d .
O10 O -0.5021(8) 0.2106(4) 0.1695(4) 0.059(2) Uani 1 1 d .
O11 O -0.2726(8) 0.1509(3) 0.1564(5) 0.058(2) Uani 1 1 d .
O12 O -1.0761(7) 0.2421(3) -0.2485(4) 0.0472(18) Uani 1 1 d .
O13 O -0.2989(9) 0.3061(4) 0.2784(5) 0.066(2) Uani 1 1 d .
N1 N -0.6331(8) 0.2151(4) -0.1185(5) 0.040(2) Uani 1 1 d .
N2 N -0.7690(9) 0.5305(4) -0.1370(5) 0.043(2) Uani 1 1 d .
N3 N -0.2128(9) 0.3211(4) -0.1848(5) 0.049(2) Uani 1 1 d .
C1 C -0.3077(12) 0.3612(6) 0.2715(7) 0.051(3) Uani 1 1 d .
C2 C -0.280(2) 0.3997(8) 0.3411(10) 0.139(7) Uani 1 1 d .
H2A H -0.2913 0.4429 0.3264 0.208 Uiso 1 1 calc R
H2B H -0.1836 0.3925 0.3858 0.208 Uiso 1 1 calc R
H2C H -0.3461 0.3886 0.3564 0.208 Uiso 1 1 calc R
C12 C -0.6684(12) 0.1612(6) -0.2325(7) 0.070(4) Uani 1 1 d .
H12 H -0.6273 0.1418 -0.2576 0.084 Uiso 1 1 calc R
C13 C -0.8113(12) 0.1618(5) -0.2691(7) 0.060(3) Uani 1 1 d .
H13 H -0.8708 0.1431 -0.3191 0.072 Uiso 1 1 calc R
C14 C -0.8673(10) 0.1923(4) -0.2279(6) 0.039(2) Uani 1 1 d .
C15 C -0.7720(10) 0.2181(4) -0.1530(6) 0.043(3) Uani 1 1 d .
H15 H -0.8084 0.2385 -0.1260 0.051 Uiso 1 1 calc R
C16 C -1.0282(11) 0.1962(5) -0.2620(6) 0.042(3) Uani 1 1 d .
C21 C -0.2969(11) 0.3341(5) -0.0242(6) 0.042(3) Uani 1 1 d .
C22 C -0.2299(11) 0.3464(5) -0.0707(6) 0.044(3) Uani 1 1 d .
C23 C -0.1109(13) 0.3849(6) -0.0434(8) 0.072(4) Uani 1 1 d .
H23 H -0.0709 0.4050 0.0061 0.086 Uiso 1 1 calc R
C24 C -0.0525(16) 0.3934(7) -0.0893(9) 0.092(5) Uani 1 1 d .
H24 H 0.0202 0.4223 -0.0742 0.110 Uiso 1 1 calc R
C25 C -0.1019(14) 0.3592(6) -0.1558(8) 0.074(4) Uani 1 1 d .
H25 H -0.0556 0.3624 -0.1837 0.089 Uiso 1 1 calc R
C26 C -0.2756(12) 0.3138(5) -0.1426(6) 0.049(3) Uani 1 1 d .
H26 H -0.3520 0.2862 -0.1618 0.059 Uiso 1 1 calc R
C31 C -0.6058(9) 0.3818(4) -0.0254(6) 0.036(2) Uani 1 1 d .
C32 C -0.7052(10) 0.4258(4) -0.0924(6) 0.036(2) Uani 1 1 d .
C33 C -0.7983(11) 0.4046(5) -0.1689(6) 0.051(3) Uani 1 1 d .
H33 H -0.8066 0.3621 -0.1802 0.061 Uiso 1 1 calc R
C34 C -0.8795(12) 0.4469(5) -0.2290(7) 0.059(3) Uani 1 1 d .
H34 H -0.9473 0.4332 -0.2809 0.071 Uiso 1 1 calc R
C35 C -0.8603(11) 0.5085(5) -0.2122(7) 0.054(3) Uani 1 1 d .
H35 H -0.9119 0.5368 -0.2541 0.065 Uiso 1 1 calc R
C36 C -0.6942(10) 0.4895(4) -0.0790(6) 0.039(2) Uani 1 1 d .
H36 H -0.6312 0.5040 -0.0268 0.047 Uiso 1 1 calc R
C37 C -0.5819(11) 0.1888(5) -0.1585(7) 0.054(3) Uani 1 1 d .
H37 H -0.4833 0.1890 -0.1357 0.065 Uiso 1 1 calc R
C41 C -0.6143(11) 0.2105(5) 0.1027(7) 0.045(3) Uani 1 1 d .
C42 C -0.7526(12) 0.2028(5) 0.0978(7) 0.052(3) Uani 1 1 d .
C43 C -0.8820(14) 0.2123(7) 0.0272(9) 0.083(4) Uani 1 1 d .
C44 C -1.0129(15) 0.2077(8) 0.0276(12) 0.124(6) Uani 0.50 1 d P
H44 H -1.1030 0.2157 -0.0179 0.149 Uiso 0.50 1 calc PR
N44 N -1.0129(15) 0.2077(8) 0.0276(12) 0.124(6) Uani 0.50 1 d P
C45 C -0.993(2) 0.1907(8) 0.0996(16) 0.114(7) Uani 1 1 d .
C46 C -0.8686(17) 0.1798(6) 0.1686(9) 0.085(4) Uani 0.50 1 d P
H46 H -0.8633 0.1677 0.2156 0.103 Uiso 0.50 1 calc PR
N46 N -0.8686(17) 0.1798(6) 0.1686(9) 0.085(4) Uani 0.50 1 d P
C47 C -0.7517(15) 0.1877(6) 0.1655(9) 0.078(4) Uani 1 1 d .
C51 C -0.3250(10) 0.1337(5) 0.0843(7) 0.043(3) Uani 1 1 d .
C52 C -0.3062(11) 0.0656(5) 0.0713(8) 0.055(3) Uani 1 1 d .
C53 C -0.3610(17) 0.0441(6) -0.0044(9) 0.088(5) Uani 1 1 d .
C54 C -0.3518(16) -0.0156(6) -0.0239(9) 0.102(5) Uani 0.50 1 d P
H54 H -0.3892 -0.0291 -0.0767 0.122 Uiso 0.50 1 calc PR
N54 N -0.3518(16) -0.0156(6) -0.0239(9) 0.102(5) Uani 0.50 1 d P
C55 C -0.2824(19) -0.0538(7) 0.0415(14) 0.107(6) Uani 1 1 d .
C56 C -0.2308(18) -0.0364(7) 0.1206(10) 0.116(6) Uani 0.50 1 d P
H56 H -0.1887 -0.0651 0.1627 0.140 Uiso 0.50 1 calc PR
N56 N -0.2308(18) -0.0364(7) 0.1206(10) 0.116(6) Uani 0.50 1 d P
C57 C -0.2446(14) 0.0237(6) 0.1337(8) 0.070(4) Uani 1 1 d .
H43 H -0.8864 0.2240 -0.0197 0.085 Uiso 1 1 d .
H45 H -1.0674 0.1884 0.1028 0.085 Uiso 1 1 d .
H47 H -0.6656 0.1810 0.2160 0.085 Uiso 1 1 d .
H53 H -0.4006 0.0722 -0.0485 0.085 Uiso 1 1 d .
H55 H -0.2734 -0.0940 0.0328 0.085 Uiso 1 1 d .
H57 H -0.2074 0.0346 0.1854 0.085 Uiso 1 1 d .

loop_
_atom_site_aniso_label
_atom_site_aniso_U_11
_atom_site_aniso_U_22
_atom_site_aniso_U_33
_atom_site_aniso_U_23
_atom_site_aniso_U_13
_atom_site_aniso_U_12
Fe1 0.0310(7) 0.0401(9) 0.0390(9) -0.0004(6) 0.0170(6) -0.0001(6)
Fe2 0.0358(8) 0.0395(9) 0.0371(9) 0.0008(6) 0.0160(6) 0.0038(6)
Fe3 0.0358(8) 0.0503(10) 0.0375(9) 0.0023(7) 0.0193(7) 0.0011(7)
O1 0.037(4) 0.041(4) 0.052(5) -0.008(3) 0.023(3) -0.008(3)
O2 0.044(4) 0.026(4) 0.059(5) -0.001(3) 0.007(4) 0.000(3)
O3 0.052(4) 0.062(5) 0.038(4) -0.019(3) 0.027(4) -0.025(4)
O4 0.054(5) 0.045(5) 0.047(5) 0.007(3) 0.025(4) 0.017(4)
O5 0.044(4) 0.064(5) 0.051(5) -0.006(4) 0.027(4) -0.016(4)
O6 0.040(4) 0.050(5) 0.039(4) -0.002(3) 0.015(3) 0.003(3)
O7 0.083(6) 0.048(5) 0.050(5) -0.012(4) 0.047(5) -0.012(4)
O8 0.029(4) 0.043(5) 0.081(6) -0.014(4) 0.016(4) -0.005(3)
O9 0.082(6) 0.048(5) 0.059(6) -0.002(4) 0.044(5) 0.010(4)
O10 0.041(4) 0.092(6) 0.043(5) 0.010(4) 0.023(4) 0.001(4)
O11 0.069(5) 0.048(5) 0.054(5) 0.006(4) 0.032(4) 0.004(4)
O12 0.041(4) 0.048(5) 0.048(5) -0.014(3) 0.021(4) -0.001(3)
O13 0.091(6) 0.039(5) 0.059(6) 0.006(4) 0.035(5) 0.010(4)
N1 0.024(4) 0.050(5) 0.043(5) -0.012(4) 0.016(4) -0.002(4)
N2 0.043(5) 0.042(5) 0.038(5) -0.001(4) 0.019(4) 0.005(4)
N3 0.041(5) 0.065(6) 0.044(6) -0.004(4) 0.025(5) -0.008(4)
C1 0.060(7) 0.054(8) 0.045(7) 0.002(6) 0.031(6) 0.002(6)
C2 0.22(2) 0.155(17) 0.087(14) -0.015(12) 0.108(15) -0.012(16)
C12 0.045(7) 0.123(11) 0.052(8) -0.020(7) 0.031(6) 0.004(7)
C13 0.042(7) 0.076(9) 0.058(8) -0.025(6) 0.024(6) 0.000(6)
C14 0.032(5) 0.035(6) 0.045(6) -0.011(4) 0.018(5) -0.009(4)
C15 0.037(6) 0.039(6) 0.046(7) -0.008(5) 0.018(5) 0.000(5)
C16 0.045(6) 0.039(7) 0.034(6) 0.003(5) 0.015(5) -0.003(5)
C21 0.044(6) 0.053(7) 0.032(6) 0.004(5) 0.023(5) 0.009(5)
C22 0.057(7) 0.049(7) 0.032(6) -0.007(5) 0.027(5) -0.010(5)
C23 0.074(9) 0.086(10) 0.076(9) -0.040(7) 0.055(8) -0.045(7)
C24 0.113(12) 0.112(12) 0.088(11) -0.061(9) 0.078(10) -0.076(10)
C25 0.071(9) 0.095(10) 0.081(10) -0.033(8) 0.056(8) -0.034(8)
C26 0.056(7) 0.055(7) 0.045(7) 0.003(5) 0.033(6) 0.004(5)
C31 0.025(5) 0.030(6) 0.045(6) 0.008(4) 0.013(4) 0.004(4)
C32 0.034(5) 0.031(6) 0.041(6) 0.002(4) 0.019(5) 0.002(4)
C33 0.048(7) 0.036(7) 0.043(7) -0.004(5) 0.008(5) 0.002(5)
C34 0.054(7) 0.056(8) 0.036(7) 0.005(5) 0.003(5) -0.002(6)
C35 0.049(7) 0.036(7) 0.045(7) 0.005(5) 0.003(5) -0.003(5)
C36 0.037(6) 0.040(7) 0.045(6) 0.015(5) 0.025(5) 0.011(4)
C37 0.031(6) 0.069(8) 0.049(7) -0.009(6) 0.013(5) 0.000(5)
C41 0.040(6) 0.048(7) 0.045(7) -0.001(5) 0.021(6) -0.003(5)
C42 0.047(7) 0.055(7) 0.061(8) 0.010(6) 0.034(6) 0.006(5)
C43 0.054(8) 0.101(11) 0.092(11) 0.043(9) 0.038(8) 0.018(8)
C44 0.059(9) 0.151(15) 0.165(18) 0.036(13) 0.062(11) 0.009(9)
N44 0.059(9) 0.151(15) 0.165(18) 0.036(13) 0.062(11) 0.009(9)
C45 0.087(13) 0.122(15) 0.19(2) 0.021(15) 0.109(16) 0.001(11)
C46 0.089(11) 0.092(10) 0.106(12) 0.005(8) 0.072(10) -0.007(8)
N46 0.089(11) 0.092(10) 0.106(12) 0.005(8) 0.072(10) -0.007(8)
C47 0.070(9) 0.088(10) 0.083(11) 0.006(8) 0.046(9) -0.005(7)
C51 0.036(6) 0.043(7) 0.045(7) 0.003(5) 0.019(5) -0.001(5)
C52 0.043(6) 0.044(8) 0.059(8) 0.008(6) 0.015(6) 0.005(5)
C53 0.121(13) 0.048(9) 0.085(12) 0.003(7) 0.049(10) 0.011(8)
C54 0.138(13) 0.045(9) 0.096(12) -0.005(7) 0.044(10) 0.001(8)
N54 0.138(13) 0.045(9) 0.096(12) -0.005(7) 0.044(10) 0.001(8)
C55 0.109(14) 0.049(10) 0.16(2) -0.005(11) 0.073(15) 0.006(9)
C56 0.153(15) 0.068(11) 0.104(14) 0.018(9) 0.053(12) 0.026(10)
N56 0.153(15) 0.068(11) 0.104(14) 0.018(9) 0.053(12) 0.026(10)
C57 0.095(10) 0.043(8) 0.061(9) 0.010(6) 0.034(8) 0.013(7)

loop_
_atom_type_symbol
_atom_type_description
_atom_type_scat_dispersion_real
_atom_type_scat_dispersion_imag
_atom_type_scat_source
C C 0.0033 0.0016 'International Tables Vol C Tables 4.2.6.8 and 6.1.1.4'
N N 0.0061 0.0033 'International Tables Vol C Tables 4.2.6.8 and 6.1.1.4'
O O 0.0106 0.0060 'International Tables Vol C Tables 4.2.6.8 and 6.1.1.4'
Fe Fe 0.3463 0.8444 'International Tables Vol C Tables 4.2.6.8 and 6.1.1.4'
H H 0.0000 0.0000 'International Tables Vol C Tables 4.2.6.8 and 6.1.1.4'

loop_
_geom_angle_atom_site_label_1
_geom_angle_atom_site_label_2
_geom_angle_atom_site_label_3
_geom_angle
_geom_angle_site_symmetry_1
_geom_angle_site_symmetry_3
O1 Fe1 O4 100.3(3) . .
O1 Fe1 O2 96.1(3) . .
O4 Fe1 O2 163.5(3) . .
O1 Fe1 O5 95.4(3) . .
O4 Fe1 O5 92.4(3) . .
O2 Fe1 O5 87.5(3) . .
O1 Fe1 O3 93.7(3) . .
O4 Fe1 O3 88.9(3) . .
O2 Fe1 O3 88.6(3) . .
O5 Fe1 O3 170.4(3) . .
O1 Fe1 N1 175.8(3) . .
O4 Fe1 N1 82.8(3) . .
O2 Fe1 N1 80.7(3) . .
O5 Fe1 N1 87.2(3) . .
O3 Fe1 N1 83.5(3) . .
O1 Fe2 O8 94.9(3) . 4_666
O1 Fe2 O9 99.3(3) . .
O8 Fe2 O9 92.9(3) 4_666 .
O1 Fe2 O7 97.1(3) . .
O8 Fe2 O7 88.4(3) 4_666 .
O9 Fe2 O7 163.4(3) . .
O1 Fe2 O6 96.8(3) . .
O8 Fe2 O6 167.7(3) 4_666 .
O9 Fe2 O6 88.8(3) . .
O7 Fe2 O6 86.6(3) . .
O1 Fe2 N2 178.1(3) . 3_465
O8 Fe2 N2 83.2(3) 4_666 3_465
O9 Fe2 N2 81.4(3) . 3_465
O7 Fe2 N2 82.3(3) . 3_465
O6 Fe2 N2 85.0(3) . 3_465
O1 Fe3 O10 91.5(3) . .
O1 Fe3 O13 95.8(3) . .
O10 Fe3 O13 88.9(3) . .
O1 Fe3 O12 92.3(3) . 4_666
O10 Fe3 O12 176.0(3) . 4_666
O13 Fe3 O12 89.4(3) . 4_666
O1 Fe3 O11 97.1(3) . .
O10 Fe3 O11 89.9(3) . .
O13 Fe3 O11 167.1(3) . .
O12 Fe3 O11 91.1(3) 4_666 .
O1 Fe3 N3 178.7(3) . 4_566
O10 Fe3 N3 89.3(3) . 4_566
O13 Fe3 N3 83.2(3) . 4_566
O12 Fe3 N3 86.9(3) 4_666 4_566
O11 Fe3 N3 83.9(3) . 4_566
Fe2 O1 Fe1 122.1(4) . .
Fe2 O1 Fe3 119.5(3) . .
Fe1 O1 Fe3 118.3(3) . .
C31 O2 Fe1 132.9(6) . .
C21 O3 Fe1 130.2(6) . .
C51 O4 Fe1 129.6(7) . .
C41 O5 Fe1 129.7(7) . .
C31 O6 Fe2 127.7(6) . .
C21 O7 Fe2 132.0(7) . .
C16 O8 Fe2 132.2(7) . 4_465
C1 O9 Fe2 128.2(8) . .
C41 O10 Fe3 131.7(7) . .
C51 O11 Fe3 131.8(7) . .
C16 O12 Fe3 128.7(7) . 4_465
C1 O13 Fe3 132.2(8) . .
C15 N1 C37 118.4(9) . .
C15 N1 Fe1 120.9(7) . .
C37 N1 Fe1 120.6(6) . .
C36 N2 C35 117.6(9) . .
C36 N2 Fe2 119.9(7) . 3_465
C35 N2 Fe2 119.2(7) . 3_465
C25 N3 C26 118.3(10) . .
C25 N3 Fe3 123.6(8) . 4_565
C26 N3 Fe3 118.0(7) . 4_565
O13 C1 O9 128.6(11) . .
O13 C1 C2 119.1(12) . .
O9 C1 C2 112.2(12) . .
C1 C2 H2A 109.5 . .
C1 C2 H2B 109.5 . .
H2A C2 H2B 109.5 . .
C1 C2 H2C 109.5 . .
H2A C2 H2C 109.5 . .
H2B C2 H2C 109.5 . .
C13 C12 C37 121.0(11) . .
C13 C12 H12 119.5 . .
C37 C12 H12 119.5 . .
C12 C13 C14 116.8(10) . .
C12 C13 H13 121.6 . .
C14 C13 H13 121.6 . .
C15 C14 C13 118.3(9) . .
C15 C14 C16 119.1(9) . .
C13 C14 C16 122.6(9) . .
N1 C15 C14 123.0(10) . .
N1 C15 H15 118.5 . .
C14 C15 H15 118.5 . .
O12 C16 O8 128.3(10) . .
O12 C16 C14 119.3(9) . .
O8 C16 C14 112.4(9) . .
O7 C21 O3 125.9(10) . .
O7 C21 C22 116.7(10) . .
O3 C21 C22 117.3(9) . .
C23 C22 C26 116.0(10) . .
C23 C22 C21 123.5(10) . .
C26 C22 C21 120.1(9) . .
C24 C23 C22 120.4(11) . .
C24 C23 H23 119.8 . .
C22 C23 H23 119.8 . .
C25 C24 C23 118.7(12) . .
C25 C24 H24 120.7 . .
C23 C24 H24 120.7 . .
N3 C25 C24 124.0(12) . .
N3 C25 H25 118.0 . .
C24 C25 H25 118.0 . .
N3 C26 C22 122.2(10) . .
N3 C26 H26 118.9 . .
C22 C26 H26 118.9 . .
O2 C31 O6 125.7(8) . .
O2 C31 C32 116.5(9) . .
O6 C31 C32 117.5(8) . .
C33 C32 C36 118.4(9) . .
C33 C32 C31 121.0(9) . .
C36 C32 C31 120.3(9) . .
C32 C33 C34 118.9(10) . .
C32 C33 H33 120.6 . .
C34 C33 H33 120.6 . .
C35 C34 C33 119.6(10) . .
C35 C34 H34 120.2 . .
C33 C34 H34 120.2 . .
N2 C35 C34 122.4(10) . .
N2 C35 H35 118.8 . .
C34 C35 H35 118.8 . .
N2 C36 C32 123.0(10) . .
N2 C36 H36 118.5 . .
C32 C36 H36 118.5 . .
N1 C37 C12 122.4(10) . .
N1 C37 H37 118.8 . .
C12 C37 H37 118.8 . .
O10 C41 O5 126.6(10) . .
O10 C41 C42 118.9(10) . .
O5 C41 C42 114.5(9) . .
C47 C42 C43 118.5(11) . .
C47 C42 C41 119.6(11) . .
C43 C42 C41 121.9(11) . .
C42 C43 C44 119.1(14) . .
C42 C43 H43 120.7(13) . .
C44 C43 H43 120.1(14) . .
C45 C44 C43 114.8(15) . .
C45 C44 H44 122.6 . .
C43 C44 H44 122.6 . .
C46 C45 C44 126.9(14) . .
C46 C45 H45 115(2) . .
C44 C45 H45 118(2) . .
C45 C46 C47 115.5(14) . .
C45 C46 H46 122.2 . .
C47 C46 H46 122.2 . .
C46 C47 C42 125.0(14) . .
C46 C47 H47 112.8(15) . .
C42 C47 H47 122.3(14) . .
O11 C51 O4 126.4(10) . .
O11 C51 C52 116.6(9) . .
O4 C51 C52 117.1(10) . .
C53 C52 C57 118.3(12) . .
C53 C52 C51 119.5(11) . .
C57 C52 C51 122.0(12) . .
C52 C53 C54 125.1(13) . .
C52 C53 H53 120.2(13) . .
C54 C53 H53 114.3(15) . .
C53 C54 C55 113.1(15) . .
C53 C54 H54 123.4 . .
C55 C54 H54 123.4 . .
C54 C55 C56 125.4(15) . .
C54 C55 H55 118(2) . .
C56 C55 H55 117(2) . .
C57 C56 C55 116.9(14) . .
C57 C56 H56 121.5 . .
C55 C56 H56 121.5 . .
C56 C57 C52 120.9(14) . .
C56 C57 H57 116.0(14) . .
C52 C57 H57 123.0(13) . .

loop_
_geom_bond_atom_site_label_1
_geom_bond_atom_site_label_2
_geom_bond_distance
_geom_bond_site_symmetry_2
Fe1 O1 1.888(7) .
Fe1 O4 2.021(7) .
Fe1 O2 2.044(7) .
Fe1 O5 2.060(7) .
Fe1 O3 2.075(7) .
Fe1 N1 2.232(8) .
Fe2 O1 1.844(6) .
Fe2 O8 2.010(7) 4_666
Fe2 O9 2.023(8) .
Fe2 O7 2.024(7) .
Fe2 O6 2.049(7) .
Fe2 N2 2.256(8) 3_465
Fe3 O1 1.978(7) .
Fe3 O10 2.095(7) .
Fe3 O13 2.110(8) .
Fe3 O12 2.113(7) 4_666
Fe3 O11 2.120(8) .
Fe3 N3 2.186(9) 4_566
O2 C31 1.231(10) .
O3 C21 1.258(12) .
O4 C51 1.263(11) .
O5 C41 1.273(12) .
O6 C31 1.284(11) .
O7 C21 1.245(11) .
O8 C16 1.285(11) .
O8 Fe2 2.010(7) 4_465
O9 C1 1.255(13) .
O10 C41 1.229(12) .
O11 C51 1.260(12) .
O12 C16 1.214(11) .
O12 Fe3 2.113(7) 4_465
O13 C1 1.188(12) .
N1 C15 1.306(11) .
N1 C37 1.316(13) .
N2 C36 1.320(11) .
N2 C35 1.349(12) .
N2 Fe2 2.256(8) 3_465
N3 C25 1.324(13) .
N3 C26 1.345(12) .
N3 Fe3 2.186(9) 4_565
C1 C2 1.480(18) .
C2 H2A 0.9600 .
C2 H2B 0.9600 .
C2 H2C 0.9600 .
C12 H12 0.9300 .
C13 C14 1.416(14) .
C13 H13 0.9300 .
C14 C16 1.532(13) .
C15 H15 0.9300 .
C21 C22 1.476(14) .
C22 C26 1.402(14) .
C23 H23 0.9300 .
C24 H24 0.9300 .
C25 H25 0.9300 .
C26 H26 0.9300 .
C31 C32 1.509(12) .
C33 H33 0.9300 .
C34 H34 0.9300 .
C35 H35 0.9300 .
C36 H36 0.9300 .
C37 H37 0.9300 .
C41 C42 1.489(14) .
C43 C44 1.456(18) .
C43 H43 0.929 .
C44 H44 0.9300 .
C45 H45 0.857 .
C46 H46 0.9300 .
C47 H47 0.947 .
C51 C52 1.518(14) .
C53 H53 0.946 .
C54 C55 1.36(2) .
C54 H54 0.9300 .
C55 H55 0.895 .
C56 H56 0.9300 .
C57 H57 0.896 .

loop_
_geom_torsion_atom_site_label_1
_geom_torsion_atom_site_label_2
_geom_torsion_atom_site_label_3
_geom_torsion_atom_site_label_4
_geom_torsion
_geom_torsion_site_symmetry_1
O8 Fe2 O1 Fe1 -130.8(4) 4_666
O9 Fe2 O1 Fe1 135.4(4) .
O7 Fe2 O1 Fe1 -41.9(4) .
O6 Fe2 O1 Fe1 45.6(4) .
N2 Fe2 O1 Fe1 -114(9) 3_465
O8 Fe2 O1 Fe3 50.2(4) 4_666
O9 Fe2 O1 Fe3 -43.5(4) .
O7 Fe2 O1 Fe3 139.2(4) .
O6 Fe2 O1 Fe3 -133.4(4) .
N2 Fe2 O1 Fe3 67(9) 3_465
O4 Fe1 O1 Fe2 138.1(4) .
O2 Fe1 O1 Fe2 -40.4(4) .
O5 Fe1 O1 Fe2 -128.5(4) .
O3 Fe1 O1 Fe2 48.5(4) .
N1 Fe1 O1 Fe2 0(4) .
O4 Fe1 O1 Fe3 -42.9(4) .
O2 Fe1 O1 Fe3 138.5(4) .
O5 Fe1 O1 Fe3 50.5(4) .
O3 Fe1 O1 Fe3 -132.5(4) .
N1 Fe1 O1 Fe3 179(100) .
O10 Fe3 O1 Fe2 125.2(4) .
O13 Fe3 O1 Fe2 36.2(4) .
O12 Fe3 O1 Fe2 -53.4(4) 4_666
O11 Fe3 O1 Fe2 -144.7(4) .
N3 Fe3 O1 Fe2 -2(14) 4_566
O10 Fe3 O1 Fe1 -53.8(4) .
O13 Fe3 O1 Fe1 -142.8(4) .
O12 Fe3 O1 Fe1 127.6(4) 4_666
O11 Fe3 O1 Fe1 36.3(4) .
N3 Fe3 O1 Fe1 179(100) 4_566
O1 Fe1 O2 C31 22.0(10) .
O4 Fe1 O2 C31 -153.1(10) .
O5 Fe1 O2 C31 117.1(10) .
O3 Fe1 O2 C31 -71.6(9) .
N1 Fe1 O2 C31 -155.3(10) .
O1 Fe1 O3 C21 -29.1(9) .
O4 Fe1 O3 C21 -129.4(9) .
O2 Fe1 O3 C21 66.9(9) .
O5 Fe1 O3 C21 132.6(16) .
N1 Fe1 O3 C21 147.7(9) .
O1 Fe1 O4 C51 36.2(9) .
O2 Fe1 O4 C51 -148.8(10) .
O5 Fe1 O4 C51 -59.7(9) .
O3 Fe1 O4 C51 129.8(9) .
N1 Fe1 O4 C51 -146.6(9) .
O1 Fe1 O5 C41 -10.8(9) .
O4 Fe1 O5 C41 89.8(9) .
O2 Fe1 O5 C41 -106.7(9) .
O3 Fe1 O5 C41 -172.6(15) .
N1 Fe1 O5 C41 172.4(9) .
O1 Fe2 O6 C31 -36.2(8) .
O8 Fe2 O6 C31 126.7(15) 4_666
O9 Fe2 O6 C31 -135.4(8) .
O7 Fe2 O6 C31 60.6(8) .
N2 Fe2 O6 C31 143.1(8) 3_465
O1 Fe2 O7 C21 6.5(10) .
O8 Fe2 O7 C21 101.2(9) 4_666
O9 Fe2 O7 C21 -164.2(10) .
O6 Fe2 O7 C21 -90.0(9) .
N2 Fe2 O7 C21 -175.4(10) 3_465
O1 Fe2 O9 C1 35.9(10) .
O8 Fe2 O9 C1 -59.5(10) 4_666
O7 Fe2 O9 C1 -153.5(11) .
O6 Fe2 O9 C1 132.6(10) .
N2 Fe2 O9 C1 -142.2(10) 3_465
O1 Fe3 O10 C41 22.3(10) .
O13 Fe3 O10 C41 118.0(10) .
O12 Fe3 O10 C41 -178(97) 4_666
O11 Fe3 O10 C41 -74.8(10) .
N3 Fe3 O10 C41 -158.8(10) 4_566
O1 Fe3 O11 C51 -18.3(10) .
O10 Fe3 O11 C51 73.3(10) .
O13 Fe3 O11 C51 157.5(13) .
O12 Fe3 O11 C51 -110.7(10) 4_666
N3 Fe3 O11 C51 162.5(10) 4_566
O1 Fe3 O13 C1 -15.5(11) .
O10 Fe3 O13 C1 -107.0(11) .
O12 Fe3 O13 C1 76.7(11) 4_666
O11 Fe3 O13 C1 168.7(12) .
N3 Fe3 O13 C1 163.7(11) 4_566
O1 Fe1 N1 C15 -90(4) .
O4 Fe1 N1 C15 131.8(8) .
O2 Fe1 N1 C15 -48.8(8) .
O5 Fe1 N1 C15 39.0(8) .
O3 Fe1 N1 C15 -138.5(8) .
O1 Fe1 N1 C37 92(4) .
O4 Fe1 N1 C37 -46.5(8) .
O2 Fe1 N1 C37 132.8(9) .
O5 Fe1 N1 C37 -139.3(8) .
O3 Fe1 N1 C37 43.2(8) .
Fe3 O13 C1 O9 8(2) .
Fe3 O13 C1 C2 -167.4(11) .
Fe2 O9 C1 O13 -19.5(19) .
Fe2 O9 C1 C2 156.4(10) .
C37 C12 C13 C14 0(2) .
C12 C13 C14 C15 -1.2(17) .
C12 C13 C14 C16 -179.4(11) .
C37 N1 C15 C14 3.2(16) .
Fe1 N1 C15 C14 -175.1(8) .
C13 C14 C15 N1 -0.6(16) .
C16 C14 C15 N1 177.7(9) .
Fe3 O12 C16 O8 -4.3(17) 4_465
Fe3 O12 C16 C14 174.6(6) 4_465
Fe2 O8 C16 O12 11.2(17) 4_465
Fe2 O8 C16 C14 -167.7(7) 4_465
C15 C14 C16 O12 35.2(14) .
C13 C14 C16 O12 -146.5(11) .
C15 C14 C16 O8 -145.7(10) .
C13 C14 C16 O8 32.5(14) .
Fe2 O7 C21 O3 13.2(16) .
Fe2 O7 C21 C22 -166.5(7) .
Fe1 O3 C21 O7 1.1(16) .
Fe1 O3 C21 C22 -179.1(7) .
O7 C21 C22 C23 21.3(16) .
O3 C21 C22 C23 -158.5(11) .
O7 C21 C22 C26 -165.5(9) .
O3 C21 C22 C26 14.7(15) .
C26 C22 C23 C24 5.3(19) .
C21 C22 C23 C24 178.8(13) .
C22 C23 C24 C25 -7(2) .
C26 N3 C25 C24 -3(2) .
Fe3 N3 C25 C24 -179.7(12) 4_565
C23 C24 C25 N3 6(3) .
C25 N3 C26 C22 1.7(16) .
Fe3 N3 C26 C22 178.3(8) 4_565
C23 C22 C26 N3 -2.7(16) .
C21 C22 C26 N3 -176.5(9) .
Fe1 O2 C31 O6 -16.0(16) .
Fe1 O2 C31 C32 156.9(7) .
Fe2 O6 C31 O2 23.9(15) .
Fe2 O6 C31 C32 -149.0(7) .
O2 C31 C32 C33 -4.9(14) .
O6 C31 C32 C33 168.6(10) .
O2 C31 C32 C36 -178.7(9) .
O6 C31 C32 C36 -5.2(14) .
C36 C32 C33 C34 -1.6(16) .
C31 C32 C33 C34 -175.5(10) .
C32 C33 C34 C35 3.5(18) .
C36 N2 C35 C34 1.8(17) .
Fe2 N2 C35 C34 161.4(9) 3_465
C33 C34 C35 N2 -3.7(19) .
C35 N2 C36 C32 0.3(14) .
Fe2 N2 C36 C32 -159.2(7) 3_465
C33 C32 C36 N2 -0.3(14) .
C31 C32 C36 N2 173.6(9) .
C15 N1 C37 C12 -4.2(17) .
Fe1 N1 C37 C12 174.2(10) .
C13 C12 C37 N1 2(2) .
Fe3 O10 C41 O5 14.0(17) .
Fe3 O10 C41 C42 -167.7(7) .
Fe1 O5 C41 O10 -21.9(17) .
Fe1 O5 C41 C42 159.7(7) .
O10 C41 C42 C47 -8.9(16) .
O5 C41 C42 C47 169.7(11) .
O10 C41 C42 C43 169.2(12) .
O5 C41 C42 C43 -12.2(16) .
C47 C42 C43 C44 2(2) .
C41 C42 C43 C44 -176.3(12) .
C42 C43 C44 C45 -3(2) .
C43 C44 C45 C46 2(3) .
C44 C45 C46 C47 1(3) .
C45 C46 C47 C42 -3(2) .
C43 C42 C47 C46 1(2) .
C41 C42 C47 C46 179.7(12) .
Fe3 O11 C51 O4 11.1(17) .
Fe3 O11 C51 C52 -170.4(7) .
Fe1 O4 C51 O11 -21.1(16) .
Fe1 O4 C51 C52 160.4(7) .
O11 C51 C52 C53 179.4(12) .
O4 C51 C52 C53 -1.9(17) .
O11 C51 C52 C57 4.5(16) .
O4 C51 C52 C57 -176.8(11) .
C57 C52 C53 C54 -5(2) .
C51 C52 C53 C54 -179.7(13) .
C52 C53 C54 C55 1(2) .
C53 C54 C55 C56 3(3) .
C54 C55 C56 C57 -4(3) .
C55 C56 C57 C52 0(2) .
C53 C52 C57 C56 4(2) .
C51 C52 C57 C56 179.1(13) .
